data_4510419
loop_
_publ_author_name
'Adalder, Tapas Kumar'
'Dastidar, Parthasarathi'

_publ_section_title
;
 Crystal Engineering Approach toward Selective Formation of an Asymmetric
 Supramolecular Synthon in Primary Ammonium Monocarboxylate (PAM) Salts
 and Their Gelation Studies
;
_journal_issue 5
_journal_name_full 'Crystal Growth &amp; Design'
_journal_page_first 2254
_journal_paper_doi 10.1021/cg401863s
_journal_volume 14
_journal_year 2014
_chemical_absolute_configuration s
_chemical_formula_moiety 'C8 H6 Br O2, C8 H12 N'
_chemical_formula_sum 'C16 H18 Br N O2'
_chemical_formula_weight 336.22
_chemical_name_systematic
; 
 ? 
;
_space_group_IT_number 5
_symmetry_cell_setting monoclinic
_symmetry_space_group_name_Hall 'C 2y'
_symmetry_space_group_name_H-M 'C 1 2 1'
_atom_sites_solution_hydrogens geom
_atom_sites_solution_primary direct
_atom_sites_solution_secondary difmap
_audit_creation_method SHELXL-97
_cell_angle_alpha 90.00
_cell_angle_beta 91.946(5)
_cell_angle_gamma 90.00
_cell_formula_units_Z 4
_cell_length_a 18.7783(9)
_cell_length_b 5.7284(3)
_cell_length_c 14.7747(6)
_cell_measurement_temperature 296(2)
_cell_volume 1588.39(13)
_computing_cell_refinement 'BRUKER APEX II'
_computing_data_collection 'BRUKER APEX II'
_computing_data_reduction 'BRUKER APEX II'
_computing_molecular_graphics 'MERCURY 3.1, PLATON'
_computing_publication_material 'MERCURY 3.1, PLATON'
_computing_structure_refinement 'SHELXL-97 (Sheldrick, 1997)'
_computing_structure_solution 'SHELXS-97 (Sheldrick, 1990)'
_diffrn_ambient_temperature 296(2)
_diffrn_measured_fraction_theta_full 0.985
_diffrn_measured_fraction_theta_max 0.985
_diffrn_measurement_device_type 'BRUKER CCD AREA DETECTOR'
_diffrn_measurement_method 'PHI-OMEGA SCAN'
_diffrn_radiation_monochromator graphite
_diffrn_radiation_source 'fine-focus sealed tube'
_diffrn_radiation_type MoK\a
_diffrn_radiation_wavelength 0.71073
_diffrn_reflns_av_R_equivalents 0.0288
_diffrn_reflns_av_sigmaI/netI 0.0463
_diffrn_reflns_limit_h_max 24
_diffrn_reflns_limit_h_min -24
_diffrn_reflns_limit_k_max 7
_diffrn_reflns_limit_k_min -7
_diffrn_reflns_limit_l_max 19
_diffrn_reflns_limit_l_min -19
_diffrn_reflns_number 14824
_diffrn_reflns_theta_full 28.61
_diffrn_reflns_theta_max 28.61
_diffrn_reflns_theta_min 1.38
_exptl_absorpt_coefficient_mu 2.589
_exptl_absorpt_correction_T_max 0.6821
_exptl_absorpt_correction_T_min 0.2645
_exptl_absorpt_correction_type multi-scan
_exptl_absorpt_process_details SADABS
_exptl_crystal_colour COLOURLESS
_exptl_crystal_density_diffrn 1.406
_exptl_crystal_density_method 'not measured'
_exptl_crystal_description NIDDLE
_exptl_crystal_F_000 688
_exptl_crystal_size_max 0.70
_exptl_crystal_size_mid 0.16
_exptl_crystal_size_min 0.16
_refine_diff_density_max 0.665
_refine_diff_density_min -0.644
_refine_diff_density_rms 0.069
_refine_ls_abs_structure_details 'Flack H D (1983), Acta Cryst. A39, 876-881'
_refine_ls_abs_structure_Flack -0.011(16)
_refine_ls_extinction_method none
_refine_ls_goodness_of_fit_ref 1.102
_refine_ls_hydrogen_treatment constr
_refine_ls_matrix_type full
_refine_ls_number_parameters 183
_refine_ls_number_reflns 3989
_refine_ls_number_restraints 2
_refine_ls_restrained_S_all 1.102
_refine_ls_R_factor_all 0.0915
_refine_ls_R_factor_gt 0.0503
_refine_ls_shift/su_max 0.000
_refine_ls_shift/su_mean 0.000
_refine_ls_structure_factor_coef Fsqd
_refine_ls_weighting_details 'calc w=1/[\s^2^(Fo^2^)+(0.1000P)^2^+0.1600P] where P=(Fo^2^+2Fc^2^)/3'
_refine_ls_weighting_scheme calc
_refine_ls_wR_factor_gt 0.1566
_refine_ls_wR_factor_ref 0.1839
_reflns_number_gt 2482
_reflns_number_total 3989
_reflns_threshold_expression >2sigma(I)
_cod_data_source_file cg401863s_si_002.cif
_cod_data_source_block (S)-PEA.4BPA
_cod_depositor_comments
;
The following automatic conversions were performed:

'_exptl_absorpt_correction_type' value 'MULTI-SCAN' changed to
'multi-scan' according to
/usr/data/users/saulius/crontab/automatic-downloads/rss-feeds/ACS/lib/dictionaries/cif_core.dic
dictionary named 'cif_core.dic' version 2.4.2 from 2011-04-26.

Automatic conversion script
Id: cif_fix_values 2281 2013-09-26 08:29:07Z andrius 

 Adding full bibliography for 4510410--4510441.cif.
;
_cod_original_sg_symbol_Hall 'C 2y '
_cod_original_sg_symbol_H-M C2
_cod_database_code 4510419

loop_
_symmetry_equiv_pos_as_xyz
'x, y, z'
'-x, y, -z'
'x+1/2, y+1/2, z'
'-x+1/2, y+1/2, -z'

loop_
_atom_site_label
_atom_site_type_symbol
_atom_site_fract_x
_atom_site_fract_y
_atom_site_fract_z
_atom_site_U_iso_or_equiv
_atom_site_adp_type
_atom_site_occupancy
_atom_site_symmetry_multiplicity
_atom_site_calc_flag
_atom_site_refinement_flags
O1 O 0.2240(3) 0.5768(7) 0.3223(3) 0.0928(13) Uani 1 1 d .
C2 C 0.24012(19) 0.3730(9) 0.3257(2) 0.0531(9) Uani 1 1 d .
O3 O 0.27250(15) 0.2826(5) 0.39298(17) 0.0537(7) Uani 1 1 d .
C4 C 0.2220(3) 0.2143(10) 0.2463(3) 0.0685(13) Uani 1 1 d .
H4A H 0.2258 0.0527 0.2655 0.082 Uiso 1 1 calc R
H4B H 0.1732 0.2421 0.2253 0.082 Uiso 1 1 calc R
C5 C 0.2716(2) 0.2569(7) 0.1695(3) 0.0505(9) Uani 1 1 d .
C6 C 0.3228(3) 0.0950(9) 0.1491(3) 0.0654(12) Uani 1 1 d .
H6 H 0.3278 -0.0387 0.1845 0.078 Uiso 1 1 calc R
C7 C 0.3673(3) 0.1269(10) 0.0770(4) 0.0719(13) Uani 1 1 d .
H7 H 0.4018 0.0165 0.0640 0.086 Uiso 1 1 calc R
C8 C 0.3592(2) 0.3251(10) 0.0249(3) 0.0621(11) Uani 1 1 d .
Br9 Br 0.41489(3) 0.3589(2) -0.07969(4) 0.1088(3) Uani 1 1 d .
C10 C 0.3092(3) 0.4877(8) 0.0435(3) 0.0641(12) Uani 1 1 d .
H10 H 0.3042 0.6209 0.0079 0.077 Uiso 1 1 calc R
C11 C 0.2662(3) 0.4534(7) 0.1152(3) 0.0567(11) Uani 1 1 d .
H11 H 0.2323 0.5659 0.1279 0.068 Uiso 1 1 calc R
N12 N 0.19687(14) 0.3389(6) 0.55211(19) 0.0467(6) Uani 1 1 d .
H12A H 0.2119 0.2159 0.5842 0.070 Uiso 1 1 calc R
H12B H 0.2036 0.4682 0.5847 0.070 Uiso 1 1 calc R
H12C H 0.2213 0.3487 0.5017 0.070 Uiso 1 1 calc R
C13 C 0.11906(19) 0.3118(8) 0.5280(3) 0.0485(9) Uani 1 1 d .
H13 H 0.1042 0.4441 0.4898 0.058 Uiso 1 1 calc R
C14 C 0.1077(2) 0.0878(9) 0.4733(3) 0.0577(10) Uani 1 1 d .
H14A H 0.1376 0.0899 0.4219 0.087 Uiso 1 1 calc R
H14B H 0.0587 0.0772 0.4530 0.087 Uiso 1 1 calc R
H14C H 0.1197 -0.0445 0.5107 0.087 Uiso 1 1 calc R
C15 C 0.07671(19) 0.3186(8) 0.6136(3) 0.0500(9) Uani 1 1 d .
C16 C 0.0308(2) 0.5029(8) 0.6278(3) 0.0574(10) Uani 1 1 d .
H16 H 0.0272 0.6238 0.5859 0.069 Uiso 1 1 calc R
C17 C -0.0100(3) 0.5073(11) 0.7051(5) 0.0778(15) Uani 1 1 d U
H17 H -0.0415 0.6300 0.7135 0.093 Uiso 1 1 calc R
C18 C -0.0041(2) 0.3337(11) 0.7684(3) 0.0729(13) Uani 1 1 d U
H18 H -0.0305 0.3403 0.8205 0.087 Uiso 1 1 calc R
C19 C 0.0419(3) 0.1460(10) 0.7542(3) 0.0697(13) Uani 1 1 d .
H19 H 0.0457 0.0254 0.7963 0.084 Uiso 1 1 calc R
C20 C 0.0819(2) 0.1412(8) 0.6769(3) 0.0578(10) Uani 1 1 d .
H20 H 0.1127 0.0168 0.6675 0.069 Uiso 1 1 calc R

loop_
_atom_site_aniso_label
_atom_site_aniso_U_11
_atom_site_aniso_U_22
_atom_site_aniso_U_33
_atom_site_aniso_U_23
_atom_site_aniso_U_13
_atom_site_aniso_U_12
O1 0.140(3) 0.063(2) 0.072(2) -0.0079(17) -0.037(2) 0.019(2)
C2 0.0558(19) 0.061(3) 0.0428(18) -0.003(2) 0.0035(15) -0.013(2)
O3 0.0567(15) 0.0650(18) 0.0394(13) -0.0010(12) 0.0037(11) -0.0016(12)
C4 0.081(3) 0.082(3) 0.043(2) -0.011(2) 0.003(2) -0.027(3)
C5 0.061(2) 0.053(2) 0.0367(18) -0.0058(15) -0.0048(16) -0.0063(18)
C6 0.082(3) 0.064(3) 0.049(2) 0.013(2) -0.007(2) 0.011(2)
C7 0.072(3) 0.077(3) 0.067(3) 0.005(3) 0.002(2) 0.023(3)
C8 0.066(2) 0.077(3) 0.0432(19) -0.005(2) -0.0038(16) -0.004(3)
Br9 0.0896(4) 0.1693(8) 0.0690(4) 0.0107(4) 0.0237(3) -0.0158(5)
C10 0.089(3) 0.054(2) 0.049(2) 0.0122(19) -0.008(2) 0.000(2)
C11 0.071(3) 0.047(2) 0.052(2) -0.0010(17) -0.005(2) 0.0114(19)
N12 0.0483(14) 0.0516(17) 0.0406(13) 0.0039(14) 0.0081(11) -0.0057(15)
C13 0.0408(17) 0.057(2) 0.0480(18) 0.0013(17) 0.0029(14) -0.0021(18)
C14 0.048(2) 0.072(3) 0.053(2) -0.011(2) 0.0023(18) -0.004(2)
C15 0.0414(17) 0.058(2) 0.0508(19) -0.0044(19) 0.0050(14) -0.0081(18)
C16 0.061(3) 0.049(2) 0.062(3) -0.0084(19) 0.009(2) 0.0008(19)
C17 0.060(3) 0.075(3) 0.099(4) -0.030(3) 0.018(3) 0.003(3)
C18 0.067(3) 0.089(3) 0.064(2) -0.017(3) 0.026(2) -0.011(3)
C19 0.074(3) 0.078(3) 0.058(3) 0.005(2) 0.017(2) -0.021(3)
C20 0.052(2) 0.064(3) 0.058(2) 0.003(2) 0.0126(18) -0.0026(19)

loop_
_atom_type_symbol
_atom_type_description
_atom_type_scat_dispersion_real
_atom_type_scat_dispersion_imag
_atom_type_scat_source
C C 0.0033 0.0016 'International Tables Vol C Tables 4.2.6.8 and 6.1.1.4'
H H 0.0000 0.0000 'International Tables Vol C Tables 4.2.6.8 and 6.1.1.4'
N N 0.0061 0.0033 'International Tables Vol C Tables 4.2.6.8 and 6.1.1.4'
O O 0.0106 0.0060 'International Tables Vol C Tables 4.2.6.8 and 6.1.1.4'
Br Br -0.2901 2.4595 'International Tables Vol C Tables 4.2.6.8 and 6.1.1.4'

loop_
_geom_angle_atom_site_label_1
_geom_angle_atom_site_label_2
_geom_angle_atom_site_label_3
_geom_angle
_geom_angle_site_symmetry_1
_geom_angle_site_symmetry_3
O1 C2 O3 123.0(4) . 1
O1 C2 O3 123.0(4) . .
O3 C2 O3 0.0(4) 1 .
O1 C2 C4 119.9(4) . .
O3 C2 C4 117.1(4) 1 .
O3 C2 C4 117.1(4) . .
O3 O3 C2 0(10) 1 .
C5 C4 C2 110.9(4) . .
C5 C4 H4A 109.5 . .
C2 C4 H4A 109.5 . .
C5 C4 H4B 109.5 . .
C2 C4 H4B 109.5 . .
H4A C4 H4B 108.1 . .
C6 C5 C11 117.3(4) . .
C6 C5 C4 120.5(4) . .
C11 C5 C4 122.2(4) . .
C5 C6 C7 121.5(4) . .
C5 C6 H6 119.3 . .
C7 C6 H6 119.3 . .
C8 C7 C6 118.7(5) . .
C8 C7 H7 120.7 . .
C6 C7 H7 120.7 . .
C10 C8 C7 121.1(5) . .
C10 C8 Br9 119.8(4) . .
C7 C8 Br9 119.0(4) . .
C8 C10 C11 119.3(4) . .
C8 C10 H10 120.4 . .
C11 C10 H10 120.4 . .
C10 C11 C5 122.2(4) . .
C10 C11 H11 118.9 . .
C5 C11 H11 118.9 . .
C13 N12 H12A 109.5 . .
C13 N12 H12B 109.5 . .
H12A N12 H12B 109.5 . .
C13 N12 H12C 109.5 . .
H12A N12 H12C 109.5 . .
H12B N12 H12C 109.5 . .
N12 C13 C15 109.5(3) . .
N12 C13 C14 109.2(3) . .
C15 C13 C14 113.3(3) . .
N12 C13 H13 108.2 . .
C15 C13 H13 108.2 . .
C14 C13 H13 108.2 . .
C13 C14 H14A 109.5 . .
C13 C14 H14B 109.5 . .
H14A C14 H14B 109.5 . .
C13 C14 H14C 109.5 . .
H14A C14 H14C 109.5 . .
H14B C14 H14C 109.5 . .
C20 C15 C16 119.3(4) . .
C20 C15 C13 121.2(4) . .
C16 C15 C13 119.5(4) . .
C15 C16 C17 120.0(5) . .
C15 C16 H16 120.0 . .
C17 C16 H16 120.0 . .
C18 C17 C16 120.8(5) . .
C18 C17 H17 119.6 . .
C16 C17 H17 119.6 . .
C17 C18 C19 119.4(4) . .
C17 C18 H18 120.3 . .
C19 C18 H18 120.3 . .
C20 C19 C18 119.5(5) . .
C20 C19 H19 120.2 . .
C18 C19 H19 120.2 . .
C15 C20 C19 120.9(4) . .
C15 C20 H20 119.6 . .
C19 C20 H20 119.6 . .

loop_
_geom_bond_atom_site_label_1
_geom_bond_atom_site_label_2
_geom_bond_distance
_geom_bond_site_symmetry_2
O1 C2 1.207(6) .
C2 O3 1.259(5) 1
C2 O3 1.259(5) .
C2 C4 1.514(6) .
O3 O3 0.000(5) 1
C4 C5 1.511(6) .
C4 H4A 0.9700 .
C4 H4B 0.9700 .
C5 C6 1.377(7) .
C5 C11 1.384(6) .
C6 C7 1.388(8) .
C6 H6 0.9300 .
C7 C8 1.377(7) .
C7 H7 0.9300 .
C8 C10 1.357(8) .
C8 Br9 1.905(4) .
C10 C11 1.368(7) .
C10 H10 0.9300 .
C11 H11 0.9300 .
N12 C13 1.500(5) .
N12 H12A 0.8900 .
N12 H12B 0.8900 .
N12 H12C 0.8900 .
C13 C15 1.517(5) .
C13 C14 1.528(6) .
C13 H13 0.9800 .
C14 H14A 0.9600 .
C14 H14B 0.9600 .
C14 H14C 0.9600 .
C15 C20 1.382(6) .
C15 C16 1.383(6) .
C16 C17 1.397(7) .
C16 H16 0.9300 .
C17 C18 1.368(9) .
C17 H17 0.9300 .
C18 C19 1.400(8) .
C18 H18 0.9300 .
C19 C20 1.390(7) .
C19 H19 0.9300 .
C20 H20 0.9300 .

loop_
_geom_hbond_atom_site_label_D
_geom_hbond_atom_site_label_H
_geom_hbond_atom_site_label_A
_geom_hbond_distance_DH
_geom_hbond_distance_HA
_geom_hbond_distance_DA
_geom_hbond_angle_DHA
_geom_hbond_site_symmetry_A
N12 H12C O3 0.89 1.94 2.806(4) 165.1 1
N12 H12B O3 0.89 1.88 2.723(5) 156.8 4_556
N12 H12A O3 0.89 2.52 3.334(5) 152.1 4_546
N12 H12A O1 0.89 1.97 2.779(5) 150.4 4_546
